data_4125870
loop_
_publ_author_name
'Waldie, Kate M.'
'Ramakrishnan, Srinivasan'
'Kim, Sung-Kwan'
'Maclaren, Jana K.'
'Chidsey, Christopher E. D.'
'Waymouth, Robert M.'

_publ_section_title
;
 Multielectron Transfer at Cobalt: Influence of the Phenylazopyridine
 Ligand.
;
_journal_issue 12
_journal_name_full 'Journal of the American Chemical Society'
_journal_page_first 4540
_journal_page_last 4550
_journal_paper_doi 10.1021/jacs.7b01047
_journal_volume 139
_journal_year 2017
_chemical_formula_sum 'C16 H14 Co I2 N3 O2'
_chemical_formula_weight 593.03
_chemical_name_systematic
; 
 ? 
;
_space_group_IT_number 14
_symmetry_space_group_name_Hall '-P 2ybc'
_symmetry_space_group_name_H-M 'P 1 21/c 1'
_atom_sites_solution_hydrogens geom
_atom_sites_solution_primary direct
_atom_sites_solution_secondary difmap
_audit_creation_method SHELXL-97
_cell_angle_alpha 90.00
_cell_angle_beta 99.373(2)
_cell_angle_gamma 90.00
_cell_formula_units_Z 4
_cell_length_a 13.0049(5)
_cell_length_b 11.7607(5)
_cell_length_c 11.6340(5)
_cell_measurement_temperature 296(2)
_cell_volume 1755.63(13)
_computing_structure_refinement 'SHELXL-97 (Sheldrick, 2008)'
_computing_structure_solution 'SHELXS-97 (Sheldrick, 2008)'
_diffrn_ambient_temperature 296(2)
_diffrn_measured_fraction_theta_full 0.996
_diffrn_measured_fraction_theta_max 0.996
_diffrn_radiation_monochromator graphite
_diffrn_radiation_source 'fine-focus sealed tube'
_diffrn_radiation_type MoK\a
_diffrn_radiation_wavelength 0.71073
_diffrn_reflns_av_R_equivalents 0.0256
_diffrn_reflns_av_sigmaI/netI 0.0128
_diffrn_reflns_limit_h_max 15
_diffrn_reflns_limit_h_min -15
_diffrn_reflns_limit_k_max 14
_diffrn_reflns_limit_k_min -14
_diffrn_reflns_limit_l_max 14
_diffrn_reflns_limit_l_min -14
_diffrn_reflns_number 27694
_diffrn_reflns_theta_full 25.57
_diffrn_reflns_theta_max 25.57
_diffrn_reflns_theta_min 2.35
_exptl_absorpt_coefficient_mu 4.508
_exptl_crystal_density_diffrn 2.244
_exptl_crystal_density_method 'not measured'
_exptl_crystal_F_000 1120
_refine_diff_density_max 0.751
_refine_diff_density_min -0.336
_refine_diff_density_rms 0.084
_refine_ls_extinction_method none
_refine_ls_goodness_of_fit_ref 0.876
_refine_ls_hydrogen_treatment mixed
_refine_ls_matrix_type full
_refine_ls_number_parameters 196
_refine_ls_number_reflns 3284
_refine_ls_number_restraints 0
_refine_ls_restrained_S_all 0.876
_refine_ls_R_factor_all 0.0172
_refine_ls_R_factor_gt 0.0160
_refine_ls_shift/su_max 0.002
_refine_ls_shift/su_mean 0.000
_refine_ls_structure_factor_coef Fsqd
_refine_ls_weighting_details 'calc w=1/[\s^2^(Fo^2^)+(0.0600P)^2^+0.0000P] where P=(Fo^2^+2Fc^2^)/3'
_refine_ls_weighting_scheme calc
_refine_ls_wR_factor_gt 0.0583
_refine_ls_wR_factor_ref 0.0597
_reflns_number_gt 3158
_reflns_number_total 3284
_reflns_threshold_expression >2sigma(I)
_cod_data_source_file ja7b01047_si_004.cif
_cod_data_source_block sk1_test1
_cod_depositor_comments 'Adding full bibliography for 4125870--4125872.cif.'
_cod_database_code 4125870

loop_
_symmetry_equiv_pos_as_xyz
'x, y, z'
'-x, y+1/2, -z+1/2'
'-x, -y, -z'
'x, -y-1/2, z-1/2'

loop_
_atom_site_label
_atom_site_type_symbol
_atom_site_fract_x
_atom_site_fract_y
_atom_site_fract_z
_atom_site_U_iso_or_equiv
_atom_site_adp_type
_atom_site_occupancy
_atom_site_symmetry_multiplicity
_atom_site_calc_flag
_atom_site_refinement_flags
I1 I 0.683124(11) 0.698889(11) 0.795943(12) 0.01618(7) Uani 1 1 d .
I2 I 0.755896(10) 0.361163(11) 0.764704(12) 0.01504(7) Uani 1 1 d .
Co1 Co 0.69778(2) 0.91315(2) 0.84368(2) 0.01052(9) Uani 1 1 d .
N1 N 0.76969(14) 0.97880(16) 0.61510(15) 0.0168(4) Uani 1 1 d .
O1 O 0.39948(11) 0.56111(13) 0.03417(13) 0.0168(3) Uani 1 1 d .
H1O H 0.3614 0.5723 0.0827 0.025 Uiso 1 1 calc R
C1 C 0.65407(18) 1.0335(2) 0.9542(2) 0.0280(6) Uani 1 1 d .
H5 H 0.6974 1.0686 1.0154 0.034 Uiso 1 1 calc R
C2 C 0.59851(18) 0.9315(2) 0.9615(2) 0.0234(5) Uani 1 1 d .
H4 H 0.6003 0.8864 1.0274 0.028 Uiso 1 1 calc R
C3 C 0.53980(17) 0.91053(19) 0.8508(2) 0.0209(5) Uani 1 1 d .
H1 H 0.4939 0.8503 0.8316 0.025 Uiso 1 1 calc R
C4 C 0.56226(16) 0.99607(18) 0.77383(19) 0.0172(5) Uani 1 1 d .
H2 H 0.5356 1.0010 0.6948 0.021 Uiso 1 1 calc R
C5 C 0.63284(17) 1.07318(19) 0.8387(2) 0.0216(5) Uani 1 1 d .
H3 H 0.6602 1.1384 0.8100 0.026 Uiso 1 1 calc R
N2 N 0.78391(13) 0.94382(15) 0.72684(14) 0.0124(4) Uani 1 1 d .
C6 C 0.86171(19) 0.9878(2) 0.5773(2) 0.0241(5) Uani 1 1 d .
H11 H 0.8714 1.0108 0.5033 0.029 Uiso 1 1 calc R
C7 C 0.93887(18) 0.9573(2) 0.6670(2) 0.0210(5) Uani 1 1 d .
H10 H 1.0103 0.9554 0.6663 0.025 Uiso 1 1 calc R
C8 C 0.88732(16) 0.92973(17) 0.75957(19) 0.0152(4) Uani 1 1 d .
C9 C 0.91748(15) 0.89255(18) 0.87876(18) 0.0132(4) Uani 1 1 d .
N3 N 0.83526(13) 0.88520(14) 0.93799(15) 0.0130(4) Uani 1 1 d .
C13 C 0.85455(18) 0.85439(18) 1.0503(2) 0.0173(5) Uani 1 1 d .
H9 H 0.7992 0.8496 1.0916 0.021 Uiso 1 1 calc R
C12 C 0.95305(18) 0.8297(2) 1.1067(2) 0.0202(5) Uani 1 1 d .
H8 H 0.9640 0.8100 1.1852 0.024 Uiso 1 1 calc R
C11 C 1.03595(18) 0.8344(2) 1.0461(2) 0.0221(5) Uani 1 1 d .
H7 H 1.1029 0.8162 1.0828 0.027 Uiso 1 1 calc R
C10 C 1.01804(18) 0.86640(17) 0.9307(2) 0.0195(5) Uani 1 1 d .
H6 H 1.0727 0.8704 0.8883 0.023 Uiso 1 1 calc R
C14 C 0.4450(2) 0.6669(2) 0.0064(2) 0.0224(5) Uani 1 1 d .
H13 H 0.3938 0.7111 -0.0433 0.034 Uiso 1 1 calc R
H14 H 0.5030 0.6520 -0.0329 0.034 Uiso 1 1 calc R
H12 H 0.4685 0.7084 0.0769 0.034 Uiso 1 1 calc R
H1N H 0.709(2) 1.005(2) 0.571(2) 0.031(7) Uiso 1 1 d .

loop_
_atom_site_aniso_label
_atom_site_aniso_U_11
_atom_site_aniso_U_22
_atom_site_aniso_U_33
_atom_site_aniso_U_23
_atom_site_aniso_U_13
_atom_site_aniso_U_12
I1 0.01982(11) 0.01362(11) 0.01591(11) -0.00241(5) 0.00539(7) -0.00262(5)
I2 0.01153(11) 0.02027(11) 0.01340(11) 0.00111(5) 0.00221(7) -0.00036(5)
Co1 0.00828(16) 0.01353(16) 0.00984(16) -0.00037(11) 0.00176(11) 0.00016(10)
N1 0.0141(9) 0.0257(10) 0.0102(9) 0.0057(8) 0.0007(7) 0.0024(8)
O1 0.0145(8) 0.0218(8) 0.0146(8) 0.0002(6) 0.0043(6) -0.0010(6)
C1 0.0158(12) 0.0391(15) 0.0274(14) -0.0217(11) -0.0012(10) 0.0119(11)
C2 0.0179(12) 0.0378(14) 0.0172(12) 0.0054(10) 0.0107(9) 0.0129(10)
C3 0.0089(11) 0.0222(12) 0.0325(14) 0.0030(10) 0.0060(9) 0.0039(9)
C4 0.0091(10) 0.0230(11) 0.0183(11) -0.0026(9) -0.0019(8) 0.0074(9)
C5 0.0161(12) 0.0121(11) 0.0378(15) -0.0033(10) 0.0082(10) 0.0034(8)
N2 0.0131(9) 0.0144(8) 0.0100(9) 0.0026(7) 0.0031(7) 0.0020(7)
C6 0.0227(12) 0.0354(14) 0.0164(11) 0.0062(10) 0.0097(10) 0.0018(10)
C7 0.0138(11) 0.0303(13) 0.0208(12) 0.0038(10) 0.0086(9) 0.0026(10)
C8 0.0120(10) 0.0140(10) 0.0196(11) -0.0001(9) 0.0030(8) 0.0026(8)
C9 0.0104(10) 0.0131(10) 0.0161(11) -0.0008(9) 0.0024(8) 0.0020(8)
N3 0.0130(9) 0.0127(8) 0.0129(9) 0.0004(7) 0.0007(7) -0.0013(7)
C13 0.0142(11) 0.0216(12) 0.0166(12) 0.0028(9) 0.0036(9) -0.0005(8)
C12 0.0216(13) 0.0209(11) 0.0162(11) 0.0081(10) -0.0023(9) -0.0032(10)
C11 0.0148(12) 0.0248(12) 0.0243(13) 0.0059(11) -0.0037(10) 0.0031(10)
C10 0.0128(12) 0.0212(12) 0.0245(13) 0.0023(9) 0.0027(10) 0.0036(8)
C14 0.0233(13) 0.0209(11) 0.0232(13) -0.0029(11) 0.0045(10) 0.0008(10)

loop_
_atom_type_symbol
_atom_type_description
_atom_type_scat_dispersion_real
_atom_type_scat_dispersion_imag
_atom_type_scat_source
C C 0.0033 0.0016 'International Tables Vol C Tables 4.2.6.8 and 6.1.1.4'
H H 0.0000 0.0000 'International Tables Vol C Tables 4.2.6.8 and 6.1.1.4'
O O 0.0106 0.0060 'International Tables Vol C Tables 4.2.6.8 and 6.1.1.4'
Co Co 0.3494 0.9721 'International Tables Vol C Tables 4.2.6.8 and 6.1.1.4'
I I -0.4742 1.8119 'International Tables Vol C Tables 4.2.6.8 and 6.1.1.4'
N N 0.0061 0.0033 'International Tables Vol C Tables 4.2.6.8 and 6.1.1.4'

loop_
_geom_angle_atom_site_label_1
_geom_angle_atom_site_label_2
_geom_angle_atom_site_label_3
_geom_angle
N2 Co1 N3 81.09(7)
N2 Co1 C2 162.85(9)
N3 Co1 C2 105.06(8)
N2 Co1 C1 124.30(10)
N3 Co1 C1 94.88(8)
C2 Co1 C1 40.26(11)
N2 Co1 C5 95.26(9)
N3 Co1 C5 119.98(8)
C2 Co1 C5 67.73(10)
C1 Co1 C5 40.00(10)
N2 Co1 C4 101.00(8)
N3 Co1 C4 160.02(8)
C2 Co1 C4 67.74(9)
C1 Co1 C4 67.34(9)
C5 Co1 C4 40.23(9)
N2 Co1 C3 136.40(8)
N3 Co1 C3 142.49(8)
C2 Co1 C3 40.06(10)
C1 Co1 C3 66.89(9)
C5 Co1 C3 67.02(9)
C4 Co1 C3 39.86(9)
N2 Co1 I1 93.55(5)
N3 Co1 I1 89.16(5)
C2 Co1 I1 102.43(8)
C1 Co1 I1 142.12(8)
C5 Co1 I1 150.52(7)
C4 Co1 I1 110.40(6)
C3 Co1 I1 87.42(6)
C6 N1 N2 110.51(18)
C6 N1 H1N 121.0(16)
N2 N1 H1N 127.8(16)
C14 O1 H1O 109.5
C5 C1 C2 108.5(2)
C5 C1 Co1 70.23(13)
C2 C1 Co1 69.42(13)
C5 C1 H5 125.8
C2 C1 H5 125.8
Co1 C1 H5 126.2
C3 C2 C1 107.5(2)
C3 C2 Co1 71.04(13)
C1 C2 Co1 70.32(13)
C3 C2 H4 126.2
C1 C2 H4 126.2
Co1 C2 H4 124.0
C4 C3 C2 108.6(2)
C4 C3 Co1 69.77(12)
C2 C3 Co1 68.91(13)
C4 C3 H1 125.7
C2 C3 H1 125.7
Co1 C3 H1 127.2
C3 C4 C5 107.6(2)
C3 C4 Co1 70.38(12)
C5 C4 Co1 69.81(12)
C3 C4 H2 126.2
C5 C4 H2 126.2
Co1 C4 H2 125.2
C1 C5 C4 107.8(2)
C1 C5 Co1 69.77(13)
C4 C5 Co1 69.96(12)
C1 C5 H3 126.1
C4 C5 H3 126.1
Co1 C5 H3 125.7
C8 N2 N1 106.51(17)
C8 N2 Co1 116.42(14)
N1 N2 Co1 137.06(14)
N1 C6 C7 108.0(2)
N1 C6 H11 126.0
C7 C6 H11 126.0
C6 C7 C8 105.3(2)
C6 C7 H10 127.3
C8 C7 H10 127.3
N2 C8 C7 109.64(19)
N2 C8 C9 114.25(18)
C7 C8 C9 136.1(2)
N3 C9 C10 121.9(2)
N3 C9 C8 112.99(18)
C10 C9 C8 125.1(2)
C13 N3 C9 118.14(19)
C13 N3 Co1 126.72(15)
C9 N3 Co1 115.03(14)
N3 C13 C12 122.4(2)
N3 C13 H9 118.8
C12 C13 H9 118.8
C13 C12 C11 119.5(2)
C13 C12 H8 120.2
C11 C12 H8 120.2
C10 C11 C12 119.1(2)
C10 C11 H7 120.5
C12 C11 H7 120.5
C11 C10 C9 119.0(2)
C11 C10 H6 120.5
C9 C10 H6 120.5
O1 C14 H13 109.5
O1 C14 H14 109.5
H13 C14 H14 109.5
O1 C14 H12 109.5
H13 C14 H12 109.5
H14 C14 H12 109.5

loop_
_geom_bond_atom_site_label_1
_geom_bond_atom_site_label_2
_geom_bond_distance
I1 Co1 2.5807(3)
Co1 N2 1.9308(16)
Co1 N3 1.9671(17)
Co1 C2 2.042(2)
Co1 C1 2.054(2)
Co1 C5 2.060(2)
Co1 C4 2.062(2)
Co1 C3 2.070(2)
N1 C6 1.345(3)
N1 N2 1.347(2)
N1 H1N 0.93(3)
O1 C14 1.437(3)
O1 H1O 0.8200
C1 C5 1.407(4)
C1 C2 1.410(4)
C1 H5 0.9300
C2 C3 1.408(3)
C2 H4 0.9300
C3 C4 1.408(3)
C3 H1 0.9300
C4 C5 1.417(3)
C4 H2 0.9300
C5 H3 0.9300
N2 C8 1.347(3)
C6 C7 1.373(3)
C6 H11 0.9300
C7 C8 1.396(3)
C7 H10 0.9300
C8 C9 1.446(3)
C9 N3 1.366(3)
C9 C10 1.383(3)
N3 C13 1.340(3)
C13 C12 1.372(3)
C13 H9 0.9300
C12 C11 1.382(3)
C12 H8 0.9300
C11 C10 1.378(4)
C11 H7 0.9300
C10 H6 0.9300
C14 H13 0.9600
C14 H14 0.9600
C14 H12 0.9600

loop_
_geom_torsion_atom_site_label_1
_geom_torsion_atom_site_label_2
_geom_torsion_atom_site_label_3
_geom_torsion_atom_site_label_4
_geom_torsion
N2 Co1 C1 C5 50.19(17)
N3 Co1 C1 C5 132.72(14)
C2 Co1 C1 C5 -119.66(19)
C4 Co1 C1 C5 -37.84(13)
C3 Co1 C1 C5 -81.27(15)
I1 Co1 C1 C5 -132.35(13)
N2 Co1 C1 C2 169.85(12)
N3 Co1 C1 C2 -107.62(14)
C5 Co1 C1 C2 119.66(19)
C4 Co1 C1 C2 81.82(14)
C3 Co1 C1 C2 38.39(13)
I1 Co1 C1 C2 -12.69(19)
C5 C1 C2 C3 -2.1(2)
Co1 C1 C2 C3 -61.66(15)
C5 C1 C2 Co1 59.57(15)
N2 Co1 C2 C3 87.8(3)
N3 Co1 C2 C3 -163.01(13)
C1 Co1 C2 C3 117.4(2)
C5 Co1 C2 C3 80.31(15)
C4 Co1 C2 C3 36.68(13)
I1 Co1 C2 C3 -70.50(14)
N2 Co1 C2 C1 -29.6(4)
N3 Co1 C2 C1 79.55(14)
C5 Co1 C2 C1 -37.13(14)
C4 Co1 C2 C1 -80.75(14)
C3 Co1 C2 C1 -117.4(2)
I1 Co1 C2 C1 172.06(12)
C1 C2 C3 C4 2.6(2)
Co1 C2 C3 C4 -58.63(15)
C1 C2 C3 Co1 61.20(15)
N2 Co1 C3 C4 -34.31(19)
N3 Co1 C3 C4 147.99(13)
C2 Co1 C3 C4 120.4(2)
C1 Co1 C3 C4 81.81(14)
C5 Co1 C3 C4 38.17(14)
I1 Co1 C3 C4 -126.75(13)
N2 Co1 C3 C2 -154.71(14)
N3 Co1 C3 C2 27.6(2)
C1 Co1 C3 C2 -38.58(16)
C5 Co1 C3 C2 -82.22(16)
C4 Co1 C3 C2 -120.4(2)
I1 Co1 C3 C2 112.86(14)
C2 C3 C4 C5 -2.1(2)
Co1 C3 C4 C5 -60.17(14)
C2 C3 C4 Co1 58.10(15)
N2 Co1 C4 C3 156.67(13)
N3 Co1 C4 C3 -109.1(2)
C2 Co1 C4 C3 -36.86(14)
C1 Co1 C4 C3 -80.58(15)
C5 Co1 C4 C3 -118.2(2)
I1 Co1 C4 C3 58.65(14)
N2 Co1 C4 C5 -85.11(14)
N3 Co1 C4 C5 9.1(3)
C2 Co1 C4 C5 81.36(15)
C1 Co1 C4 C5 37.64(15)
C3 Co1 C4 C5 118.2(2)
I1 Co1 C4 C5 176.87(12)
C2 C1 C5 C4 0.8(2)
Co1 C1 C5 C4 59.89(15)
C2 C1 C5 Co1 -59.07(15)
C3 C4 C5 C1 0.8(2)
Co1 C4 C5 C1 -59.76(15)
C3 C4 C5 Co1 60.53(15)
N2 Co1 C5 C1 -140.41(14)
N3 Co1 C5 C1 -57.68(16)
C2 Co1 C5 C1 37.36(14)
C4 Co1 C5 C1 118.8(2)
C3 Co1 C5 C1 80.92(15)
I1 Co1 C5 C1 112.78(17)
N2 Co1 C5 C4 100.84(14)
N3 Co1 C5 C4 -176.43(12)
C2 Co1 C5 C4 -81.39(15)
C1 Co1 C5 C4 -118.8(2)
C3 Co1 C5 C4 -37.83(14)
I1 Co1 C5 C4 -6.0(2)
C6 N1 N2 C8 -0.5(2)
C6 N1 N2 Co1 178.55(17)
N3 Co1 N2 C8 1.90(15)
C2 Co1 N2 C8 114.5(3)
C1 Co1 N2 C8 91.74(17)
C5 Co1 N2 C8 121.47(16)
C4 Co1 N2 C8 161.72(15)
C3 Co1 N2 C8 -176.68(14)
I1 Co1 N2 C8 -86.70(15)
N3 Co1 N2 N1 -177.1(2)
C2 Co1 N2 N1 -64.5(4)
C1 Co1 N2 N1 -87.2(2)
C5 Co1 N2 N1 -57.5(2)
C4 Co1 N2 N1 -17.2(2)
C3 Co1 N2 N1 4.4(3)
I1 Co1 N2 N1 94.3(2)
N2 N1 C6 C7 0.3(3)
N1 C6 C7 C8 0.1(3)
N1 N2 C8 C7 0.5(2)
Co1 N2 C8 C7 -178.76(15)
N1 N2 C8 C9 179.65(17)
Co1 N2 C8 C9 0.4(2)
C6 C7 C8 N2 -0.3(3)
C6 C7 C8 C9 -179.2(2)
N2 C8 C9 N3 -3.7(3)
C7 C8 C9 N3 175.2(2)
N2 C8 C9 C10 176.4(2)
C7 C8 C9 C10 -4.8(4)
C10 C9 N3 C13 1.7(3)
C8 C9 N3 C13 -178.27(18)
C10 C9 N3 Co1 -174.81(16)
C8 C9 N3 Co1 5.2(2)
N2 Co1 N3 C13 179.84(19)
C2 Co1 N3 C13 16.2(2)
C1 Co1 N3 C13 55.85(19)
C5 Co1 N3 C13 88.89(19)
C4 Co1 N3 C13 82.1(3)
C3 Co1 N3 C13 -1.8(3)
I1 Co1 N3 C13 -86.43(17)
N2 Co1 N3 C9 -3.98(15)
C2 Co1 N3 C9 -167.61(15)
C1 Co1 N3 C9 -127.97(16)
C5 Co1 N3 C9 -94.94(16)
C4 Co1 N3 C9 -101.7(3)
C3 Co1 N3 C9 174.41(14)
I1 Co1 N3 C9 89.74(14)
C9 N3 C13 C12 -0.4(3)
Co1 N3 C13 C12 175.70(17)
N3 C13 C12 C11 -1.2(4)
C13 C12 C11 C10 1.5(4)
C12 C11 C10 C9 -0.2(4)
N3 C9 C10 C11 -1.4(3)
C8 C9 C10 C11 178.6(2)
